data_2241888
loop_
_publ_author_name
'Str\"uben, Jan'
'Hoffmann, Jonas'
'Presa-Soto, David'
'N\"ather, Christian'
'Staubitz, Anne'

_publ_section_title
;
 Crystal structures of 3,3'-bis(hydroxydimethylsilanyl)azobenzene and
 4,4'-bis(hydroxydimethylsilane)azobenzene
;
_journal_coeditor_code WM5327
_journal_issue 11
_journal_name_full 'Acta Crystallographica Section E'
_journal_page_first 1590
_journal_page_last 1594
_journal_paper_doi 10.1107/S2056989016016297
_journal_volume 72
_journal_year 2016
_chemical_formula_iupac 'C16 H22 N2 O2 Si2'
_chemical_formula_moiety 'C16 H22 N2 O2 Si2'
_chemical_formula_sum 'C16 H22 N2 O2 Si2'
_chemical_formula_weight 330.53
_chemical_name_systematic
;
(<i>E</i>)-[Diazene-1,2-diylbis(3,1-phenylene)]bis(dimethylsilanol)
;
_space_group_crystal_system triclinic
_space_group_IT_number 2
_space_group_name_Hall '-P 1'
_space_group_name_H-M_alt 'P -1'
_symmetry_space_group_name_Hall '-P 1'
_symmetry_space_group_name_H-M 'P -1'
_atom_sites_solution_hydrogens geom
_audit_creation_method SHELXL-2014
_cell_angle_alpha 83.992(4)
_cell_angle_beta 82.810(4)
_cell_angle_gamma 87.508(5)
_cell_formula_units_Z 3
_cell_length_a 6.6731(4)
_cell_length_b 9.8806(6)
_cell_length_c 21.4108(10)
_cell_measurement_reflns_used 11236
_cell_measurement_temperature 200(2)
_cell_measurement_theta_max 25.00
_cell_measurement_theta_min 1.93
_cell_volume 1392.25(14)
_computing_cell_refinement
;
X-AREA (Stoe, 2008)
;
_computing_data_collection
;
X-AREA (Stoe, 2008)
;
_computing_data_reduction
;
X-AREA (Stoe, 2008)
;
_computing_molecular_graphics
;
XP in SHELXTL (Sheldrick, 2008) and DIAMOND (Brandenburg, 1999)
;
_computing_publication_material
;
publCIF (Westrip, 2010)
;
_computing_structure_refinement
;
SHELXL2014 (Sheldrick, 2015)
;
_computing_structure_solution
;
SHELXS97 (Sheldrick, 2008)
;
_diffrn_ambient_temperature 200(2)
_diffrn_measured_fraction_theta_full 0.966
_diffrn_measured_fraction_theta_max 0.989
_diffrn_measurement_device_type 'Stoe IPDS-2'
_diffrn_measurement_method 'Omega scan'
_diffrn_radiation_type MoK\a
_diffrn_radiation_wavelength 0.71073
_diffrn_reflns_av_R_equivalents 0.0397
_diffrn_reflns_limit_h_max 7
_diffrn_reflns_limit_h_min -7
_diffrn_reflns_limit_k_max 11
_diffrn_reflns_limit_k_min -9
_diffrn_reflns_limit_l_max 25
_diffrn_reflns_limit_l_min -25
_diffrn_reflns_number 11236
_diffrn_reflns_theta_full 25.242
_diffrn_reflns_theta_max 25.002
_diffrn_reflns_theta_min 1.927
_exptl_absorpt_coefficient_mu 0.199
_exptl_absorpt_correction_T_max 0.9740
_exptl_absorpt_correction_T_min 0.8498
_exptl_absorpt_correction_type numerical
_exptl_absorpt_process_details
;
(X-RED32 and X-SHAPE; Stoe, 2008)
;
_exptl_crystal_colour yellow-orange
_exptl_crystal_density_diffrn 1.183
_exptl_crystal_description block
_exptl_crystal_F_000 528
_exptl_crystal_size_max 0.30
_exptl_crystal_size_mid 0.20
_exptl_crystal_size_min 0.10
_refine_diff_density_max 0.220
_refine_diff_density_min -0.263
_refine_ls_extinction_coef 0.029(4)
_refine_ls_extinction_expression Fc^*^=kFc[1+0.001xFc^2^\l^3^/sin(2\q)]^-1/4^
_refine_ls_extinction_method
;
SHELXL2014 (Sheldrick, 2015)
;
_refine_ls_goodness_of_fit_ref 1.034
_refine_ls_hydrogen_treatment constr
_refine_ls_matrix_type full
_refine_ls_number_parameters 308
_refine_ls_number_reflns 4845
_refine_ls_number_restraints 0
_refine_ls_restrained_S_all 1.034
_refine_ls_R_factor_all 0.0758
_refine_ls_R_factor_gt 0.0503
_refine_ls_shift/su_max 0.001
_refine_ls_shift/su_mean 0.000
_refine_ls_structure_factor_coef Fsqd
_refine_ls_weighting_details 'w=1/[\s^2^(Fo^2^)+(0.0567P)^2^+0.3154P] where P=(Fo^2^+2Fc^2^)/3'
_refine_ls_weighting_scheme calc
_refine_ls_wR_factor_gt 0.1139
_refine_ls_wR_factor_ref 0.1262
_reflns_number_gt 3542
_reflns_number_total 4845
_reflns_threshold_expression 'I > 2\s(I)'
_cod_data_source_file wm5327sup1.cif
_cod_data_source_block I
_cod_database_code 2241888
_shelx_space_group_comment
;
The symmetry employed for this shelxl refinement is uniquely defined
by the following loop, which should always be used as a source of
symmetry information in preference to the above space-group names.
They are only intended as comments.
;
_shelxl_version_number 2.014

loop_
_space_group_symop_operation_xyz
'x, y, z'
'-x, -y, -z'

loop_
_atom_site_type_symbol
_atom_site_label
_atom_site_fract_x
_atom_site_fract_y
_atom_site_fract_z
_atom_site_U_iso_or_equiv
_atom_site_adp_type
_atom_site_calc_flag
_atom_site_occupancy
C C1 0.8173(4) 0.1655(3) 0.46148(13) 0.0589(7) Uani d 1
C C2 0.9324(4) 0.1796(3) 0.40274(12) 0.0588(7) Uani d 1
H H2 0.9793 0.2669 0.3858 0.071 Uiso calc 1
C C3 0.9809(4) 0.0679(3) 0.36788(12) 0.0590(7) Uani d 1
C C4 0.9071(5) -0.0579(3) 0.39497(13) 0.0657(7) Uani d 1
H H4 0.9367 -0.1356 0.3724 0.079 Uiso calc 1
C C5 0.7927(5) -0.0728(3) 0.45353(14) 0.0679(8) Uani d 1
H H5 0.7448 -0.1597 0.4705 0.082 Uiso calc 1
C C6 0.7477(4) 0.0383(3) 0.48736(13) 0.0641(7) Uani d 1
H H6 0.6702 0.0283 0.5278 0.077 Uiso calc 1
Si Si1 1.14136(12) 0.07944(8) 0.28970(4) 0.0599(2) Uani d 1
O O1 1.1934(3) 0.23933(19) 0.26646(9) 0.0620(5) Uani d 1
H H1O 1.0878 0.2822 0.2574 0.093 Uiso calc 1
C C7 1.3851(5) -0.0109(4) 0.29776(17) 0.0863(10) Uani d 1
H H7A 1.4698 -0.0033 0.2568 0.129 Uiso calc 1
H H7B 1.3620 -0.1071 0.3119 0.129 Uiso calc 1
H H7C 1.4535 0.0297 0.3289 0.129 Uiso calc 1
C C8 1.0036(6) 0.0100(4) 0.23111(15) 0.0858(10) Uani d 1
H H8A 0.8789 0.0642 0.2265 0.129 Uiso calc 1
H H8B 0.9701 -0.0847 0.2455 0.129 Uiso calc 1
H H8C 1.0886 0.0135 0.1902 0.129 Uiso calc 1
N N1 0.7784(4) 0.2872(3) 0.49246(11) 0.0636(6) Uani d 1
N N2 0.6495(4) 0.2720(3) 0.54049(11) 0.0660(6) Uani d 1
C C9 0.6026(4) 0.3926(3) 0.57206(13) 0.0610(7) Uani d 1
C C10 0.4536(4) 0.3763(3) 0.62337(12) 0.0602(7) Uani d 1
H H10 0.3961 0.2895 0.6347 0.072 Uiso calc 1
C C11 0.3852(4) 0.4840(3) 0.65906(12) 0.0576(7) Uani d 1
C C12 0.4745(4) 0.6092(3) 0.63984(13) 0.0624(7) Uani d 1
H H12 0.4325 0.6850 0.6626 0.075 Uiso calc 1
C C13 0.6230(5) 0.6259(3) 0.58829(13) 0.0646(7) Uani d 1
H H13 0.6802 0.7125 0.5763 0.077 Uiso calc 1
C C14 0.6878(4) 0.5178(3) 0.55437(13) 0.0642(7) Uani d 1
H H14 0.7899 0.5293 0.5193 0.077 Uiso calc 1
Si Si2 0.18738(12) 0.45838(8) 0.72857(4) 0.0575(2) Uani d 1
O O2 0.1366(3) 0.60480(19) 0.75838(9) 0.0611(5) Uani d 1
H H2O 0.2396 0.6300 0.7723 0.092 Uiso calc 1
C C15 -0.0549(5) 0.4071(3) 0.70559(16) 0.0727(8) Uani d 1
H H15A -0.1505 0.3862 0.7437 0.109 Uiso calc 1
H H15B -0.0314 0.3263 0.6824 0.109 Uiso calc 1
H H15C -0.1109 0.4818 0.6785 0.109 Uiso calc 1
C C16 0.2840(5) 0.3318(3) 0.78818(14) 0.0736(8) Uani d 1
H H16A 0.4026 0.3672 0.8031 0.110 Uiso calc 1
H H16B 0.3222 0.2470 0.7691 0.110 Uiso calc 1
H H16C 0.1786 0.3140 0.8240 0.110 Uiso calc 1
C C21 0.8037(5) 0.9557(3) 0.95728(13) 0.0678(8) Uani d 1
C C22 0.7417(5) 0.8341(3) 0.94069(13) 0.0690(8) Uani d 1
H H22 0.8111 0.7519 0.9535 0.083 Uiso calc 1
C C23 0.5797(5) 0.8287(3) 0.90556(13) 0.0687(8) Uani d 1
C C24 0.4812(5) 0.9522(4) 0.88898(14) 0.0749(9) Uani d 1
H H24 0.3698 0.9524 0.8653 0.090 Uiso calc 1
C C25 0.5405(5) 1.0746(4) 0.90590(15) 0.0776(9) Uani d 1
H H25 0.4691 1.1568 0.8942 0.093 Uiso calc 1
C C26 0.7043(5) 1.0774(4) 0.93990(14) 0.0757(9) Uani d 1
H H26 0.7473 1.1611 0.9510 0.091 Uiso calc 1
Si Si3 0.49665(14) 0.66640(10) 0.88091(4) 0.0702(3) Uani d 1
O O3 0.4598(3) 0.6900(2) 0.80611(8) 0.0677(5) Uani d 1
H H3O 0.5699 0.7075 0.7837 0.102 Uiso calc 1
C C27 0.6904(6) 0.5296(4) 0.8920(2) 0.0997(12) Uani d 1
H H27A 0.6439 0.4448 0.8795 0.150 Uiso calc 1
H H27B 0.7132 0.5164 0.9366 0.150 Uiso calc 1
H H27C 0.8169 0.5549 0.8658 0.150 Uiso calc 1
C C28 0.2455(6) 0.6217(5) 0.92350(17) 0.1031(13) Uani d 1
H H28A 0.1436 0.6892 0.9099 0.155 Uiso calc 1
H H28B 0.2491 0.6210 0.9691 0.155 Uiso calc 1
H H28C 0.2108 0.5314 0.9140 0.155 Uiso calc 1
N N3 0.9716(4) 0.9442(3) 0.99348(12) 0.0740(7) Uani d 1

loop_
_atom_site_aniso_label
_atom_site_aniso_U_11
_atom_site_aniso_U_22
_atom_site_aniso_U_33
_atom_site_aniso_U_12
_atom_site_aniso_U_13
_atom_site_aniso_U_23
C1 0.0606(16) 0.0613(17) 0.0564(15) 0.0072(13) -0.0107(12) -0.0128(13)
C2 0.0612(16) 0.0597(17) 0.0559(15) 0.0026(12) -0.0085(12) -0.0074(12)
C3 0.0614(16) 0.0602(17) 0.0571(15) 0.0065(13) -0.0120(12) -0.0126(13)
C4 0.0732(18) 0.0611(18) 0.0636(17) 0.0021(14) -0.0063(14) -0.0146(14)
C5 0.0716(18) 0.0658(19) 0.0658(17) -0.0038(14) -0.0040(14) -0.0085(14)
C6 0.0618(17) 0.073(2) 0.0578(16) 0.0028(14) -0.0060(13) -0.0108(14)
Si1 0.0667(5) 0.0561(5) 0.0563(4) 0.0066(3) -0.0036(4) -0.0103(3)
O1 0.0623(11) 0.0595(12) 0.0640(11) 0.0066(9) -0.0075(9) -0.0082(9)
C7 0.085(2) 0.081(2) 0.084(2) 0.0239(18) 0.0051(18) 0.0033(17)
C8 0.108(3) 0.087(2) 0.0633(18) -0.015(2) -0.0026(18) -0.0195(17)
N1 0.0657(14) 0.0709(16) 0.0557(13) 0.0081(11) -0.0102(11) -0.0142(11)
N2 0.0680(15) 0.0708(16) 0.0600(14) 0.0053(12) -0.0050(12) -0.0162(11)
C9 0.0654(17) 0.0649(18) 0.0548(15) 0.0078(13) -0.0114(13) -0.0148(13)
C10 0.0653(17) 0.0583(17) 0.0589(16) 0.0036(13) -0.0112(13) -0.0119(13)
C11 0.0627(16) 0.0575(17) 0.0556(15) 0.0072(12) -0.0170(12) -0.0120(12)
C12 0.0704(18) 0.0606(18) 0.0593(16) 0.0093(14) -0.0186(14) -0.0124(13)
C13 0.0748(19) 0.0587(17) 0.0621(16) 0.0011(14) -0.0157(14) -0.0075(13)
C14 0.0657(17) 0.073(2) 0.0545(15) 0.0036(14) -0.0114(13) -0.0084(14)
Si2 0.0626(5) 0.0558(5) 0.0563(4) 0.0083(3) -0.0125(3) -0.0139(3)
O2 0.0612(11) 0.0605(11) 0.0652(11) 0.0086(9) -0.0150(9) -0.0196(9)
C15 0.0712(19) 0.071(2) 0.081(2) 0.0037(15) -0.0183(16) -0.0245(16)
C16 0.083(2) 0.068(2) 0.0701(19) 0.0099(16) -0.0127(16) -0.0087(15)
C21 0.0696(18) 0.080(2) 0.0578(16) 0.0022(15) -0.0166(14) -0.0172(14)
C22 0.0742(19) 0.077(2) 0.0599(16) 0.0046(15) -0.0185(14) -0.0172(14)
C23 0.0694(18) 0.088(2) 0.0527(15) 0.0013(16) -0.0142(13) -0.0175(14)
C24 0.076(2) 0.092(2) 0.0613(17) 0.0020(17) -0.0201(15) -0.0163(16)
C25 0.087(2) 0.082(2) 0.0681(19) 0.0087(17) -0.0245(17) -0.0164(16)
C26 0.087(2) 0.081(2) 0.0642(18) 0.0045(17) -0.0236(16) -0.0211(16)
Si3 0.0746(6) 0.0834(6) 0.0560(5) -0.0069(4) -0.0152(4) -0.0130(4)
O3 0.0668(12) 0.0866(14) 0.0530(10) -0.0069(11) -0.0113(9) -0.0155(10)
C27 0.120(3) 0.085(3) 0.104(3) -0.003(2) -0.049(2) -0.011(2)
C28 0.106(3) 0.137(4) 0.068(2) -0.031(2) 0.002(2) -0.019(2)
N3 0.0767(16) 0.0849(19) 0.0667(15) -0.0016(14) -0.0218(13) -0.0214(13)

loop_
_atom_type_symbol
_atom_type_description
_atom_type_scat_dispersion_real
_atom_type_scat_dispersion_imag
_atom_type_scat_source
C C 0.0033 0.0016 'International Tables Vol C Tables 4.2.6.8 and 6.1.1.4'
H H 0.0000 0.0000 'International Tables Vol C Tables 4.2.6.8 and 6.1.1.4'
N N 0.0061 0.0033 'International Tables Vol C Tables 4.2.6.8 and 6.1.1.4'
O O 0.0106 0.0060 'International Tables Vol C Tables 4.2.6.8 and 6.1.1.4'
Si Si 0.0817 0.0704 'International Tables Vol C Tables 4.2.6.8 and 6.1.1.4'

loop_
_geom_angle_atom_site_label_1
_geom_angle_atom_site_label_2
_geom_angle_atom_site_label_3
_geom_angle_site_symmetry_1
_geom_angle
C2 C1 C6 . 120.3(2)
C2 C1 N1 . 116.0(3)
C6 C1 N1 . 123.7(2)
C1 C2 C3 . 121.3(3)
C1 C2 H2 . 119.3
C3 C2 H2 . 119.3
C4 C3 C2 . 116.9(2)
C4 C3 Si1 . 119.7(2)
C2 C3 Si1 . 123.3(2)
C5 C4 C3 . 122.1(3)
C5 C4 H4 . 119.0
C3 C4 H4 . 119.0
C6 C5 C4 . 120.2(3)
C6 C5 H5 . 119.9
C4 C5 H5 . 119.9
C5 C6 C1 . 119.2(3)
C5 C6 H6 . 120.4
C1 C6 H6 . 120.4
O1 Si1 C7 . 106.33(15)
O1 Si1 C8 . 109.67(14)
C7 Si1 C8 . 112.18(18)
O1 Si1 C3 . 109.77(11)
C7 Si1 C3 . 109.72(14)
C8 Si1 C3 . 109.13(14)
Si1 O1 H1O . 109.5
Si1 C7 H7A . 109.5
Si1 C7 H7B . 109.5
H7A C7 H7B . 109.5
Si1 C7 H7C . 109.5
H7A C7 H7C . 109.5
H7B C7 H7C . 109.5
Si1 C8 H8A . 109.5
Si1 C8 H8B . 109.5
H8A C8 H8B . 109.5
Si1 C8 H8C . 109.5
H8A C8 H8C . 109.5
H8B C8 H8C . 109.5
N2 N1 C1 . 112.8(2)
N1 N2 C9 . 114.5(3)
C14 C9 C10 . 120.2(2)
C14 C9 N2 . 125.7(3)
C10 C9 N2 . 114.1(3)
C9 C10 C11 . 122.0(3)
C9 C10 H10 . 119.0
C11 C10 H10 . 119.0
C12 C11 C10 . 116.3(3)
C12 C11 Si2 . 122.7(2)
C10 C11 Si2 . 121.0(2)
C13 C12 C11 . 121.8(3)
C13 C12 H12 . 119.1
C11 C12 H12 . 119.1
C14 C13 C12 . 120.5(3)
C14 C13 H13 . 119.7
C12 C13 H13 . 119.7
C13 C14 C9 . 119.2(3)
C13 C14 H14 . 120.4
C9 C14 H14 . 120.4
O2 Si2 C16 . 110.15(12)
O2 Si2 C15 . 105.38(12)
C16 Si2 C15 . 111.68(16)
O2 Si2 C11 . 108.83(12)
C16 Si2 C11 . 108.79(13)
C15 Si2 C11 . 111.93(14)
Si2 O2 H2O . 109.5
Si2 C15 H15A . 109.5
Si2 C15 H15B . 109.5
H15A C15 H15B . 109.5
Si2 C15 H15C . 109.5
H15A C15 H15C . 109.5
H15B C15 H15C . 109.5
Si2 C16 H16A . 109.5
Si2 C16 H16B . 109.5
H16A C16 H16B . 109.5
Si2 C16 H16C . 109.5
H16A C16 H16C . 109.5
H16B C16 H16C . 109.5
C22 C21 C26 . 120.5(3)
C22 C21 N3 . 115.2(3)
C26 C21 N3 . 124.3(3)
C21 C22 C23 . 121.9(3)
C21 C22 H22 . 119.1
C23 C22 H22 . 119.1
C24 C23 C22 . 116.6(3)
C24 C23 Si3 . 120.7(2)
C22 C23 Si3 . 122.7(2)
C25 C24 C23 . 122.1(3)
C25 C24 H24 . 118.9
C23 C24 H24 . 118.9
C24 C25 C26 . 120.1(3)
C24 C25 H25 . 119.9
C26 C25 H25 . 119.9
C21 C26 C25 . 118.8(3)
C21 C26 H26 . 120.6
C25 C26 H26 . 120.6
O3 Si3 C27 . 109.67(15)
O3 Si3 C28 . 104.44(15)
C27 Si3 C28 . 112.7(2)
O3 Si3 C23 . 109.09(13)
C27 Si3 C23 . 110.39(17)
C28 Si3 C23 . 110.32(17)
Si3 O3 H3O . 109.5
Si3 C27 H27A . 109.5
Si3 C27 H27B . 109.5
H27A C27 H27B . 109.5
Si3 C27 H27C . 109.5
H27A C27 H27C . 109.5
H27B C27 H27C . 109.5
Si3 C28 H28A . 109.5
Si3 C28 H28B . 109.5
H28A C28 H28B . 109.5
Si3 C28 H28C . 109.5
H28A C28 H28C . 109.5
H28B C28 H28C . 109.5
N3 N3 C21 2_777 114.0(3)

loop_
_geom_bond_atom_site_label_1
_geom_bond_atom_site_label_2
_geom_bond_site_symmetry_2
_geom_bond_distance
C1 C2 . 1.386(4)
C1 C6 . 1.394(4)
C1 N1 . 1.432(3)
C2 C3 . 1.400(4)
C2 H2 . 0.9500
C3 C4 . 1.398(4)
C3 Si1 . 1.867(3)
C4 C5 . 1.381(4)
C4 H4 . 0.9500
C5 C6 . 1.379(4)
C5 H5 . 0.9500
C6 H6 . 0.9500
Si1 O1 . 1.644(2)
Si1 C7 . 1.839(3)
Si1 C8 . 1.848(3)
O1 H1O . 0.8400
C7 H7A . 0.9800
C7 H7B . 0.9800
C7 H7C . 0.9800
C8 H8A . 0.9800
C8 H8B . 0.9800
C8 H8C . 0.9800
N1 N2 . 1.256(3)
N2 C9 . 1.434(3)
C9 C14 . 1.381(4)
C9 C10 . 1.387(4)
C10 C11 . 1.402(4)
C10 H10 . 0.9500
C11 C12 . 1.396(4)
C11 Si2 . 1.865(3)
C12 C13 . 1.389(4)
C12 H12 . 0.9500
C13 C14 . 1.378(4)
C13 H13 . 0.9500
C14 H14 . 0.9500
Si2 O2 . 1.6468(18)
Si2 C16 . 1.847(3)
Si2 C15 . 1.853(3)
O2 H2O . 0.8400
C15 H15A . 0.9800
C15 H15B . 0.9800
C15 H15C . 0.9800
C16 H16A . 0.9800
C16 H16B . 0.9800
C16 H16C . 0.9800
C21 C22 . 1.382(4)
C21 C26 . 1.387(4)
C21 N3 . 1.434(4)
C22 C23 . 1.398(4)
C22 H22 . 0.9500
C23 C24 . 1.394(4)
C23 Si3 . 1.867(3)
C24 C25 . 1.386(5)
C24 H24 . 0.9500
C25 C26 . 1.389(4)
C25 H25 . 0.9500
C26 H26 . 0.9500
Si3 O3 . 1.642(2)
Si3 C27 . 1.848(4)
Si3 C28 . 1.853(4)
O3 H3O . 0.8400
C27 H27A . 0.9800
C27 H27B . 0.9800
C27 H27C . 0.9800
C28 H28A . 0.9800
C28 H28B . 0.9800
C28 H28C . 0.9800
N3 N3 2_777 1.250(5)

loop_
_geom_hbond_atom_site_label_D
_geom_hbond_atom_site_label_H
_geom_hbond_atom_site_label_A
_geom_hbond_site_symmetry_A
_geom_hbond_distance_DH
_geom_hbond_distance_HA
_geom_hbond_distance_DA
_geom_hbond_angle_DHA
O1 H1O O2 2_666 0.84 1.87 2.708(3) 173.1
O2 H2O O3 . 0.84 1.86 2.701(3) 177.2
O3 H3O O1 2_766 0.84 1.86 2.696(3) 175.4

loop_
_geom_torsion_atom_site_label_1
_geom_torsion_atom_site_label_2
_geom_torsion_atom_site_label_3
_geom_torsion_atom_site_label_4
_geom_torsion_site_symmetry_4
_geom_torsion
C6 C1 C2 C3 . 0.3(4)
N1 C1 C2 C3 . 179.9(2)
C1 C2 C3 C4 . 0.3(4)
C1 C2 C3 Si1 . -178.2(2)
C2 C3 C4 C5 . -0.4(4)
Si1 C3 C4 C5 . 178.1(2)
C3 C4 C5 C6 . -0.1(5)
C4 C5 C6 C1 . 0.6(4)
C2 C1 C6 C5 . -0.8(4)
N1 C1 C6 C5 . 179.7(3)
C4 C3 Si1 O1 . 175.9(2)
C2 C3 Si1 O1 . -5.7(3)
C4 C3 Si1 C7 . -67.6(3)
C2 C3 Si1 C7 . 110.8(3)
C4 C3 Si1 C8 . 55.7(3)
C2 C3 Si1 C8 . -125.9(3)
C2 C1 N1 N2 . 169.9(2)
C6 C1 N1 N2 . -10.5(4)
C1 N1 N2 C9 . -178.6(2)
N1 N2 C9 C14 . -0.9(4)
N1 N2 C9 C10 . 177.3(2)
C14 C9 C10 C11 . -0.4(4)
N2 C9 C10 C11 . -178.6(2)
C9 C10 C11 C12 . 0.4(4)
C9 C10 C11 Si2 . -179.0(2)
C10 C11 C12 C13 . -0.1(4)
Si2 C11 C12 C13 . 179.4(2)
C11 C12 C13 C14 . -0.3(4)
C12 C13 C14 C9 . 0.3(4)
C10 C9 C14 C13 . 0.0(4)
N2 C9 C14 C13 . 178.0(3)
C12 C11 Si2 O2 . 2.3(3)
C10 C11 Si2 O2 . -178.2(2)
C12 C11 Si2 C16 . -117.7(2)
C10 C11 Si2 C16 . 61.7(3)
C12 C11 Si2 C15 . 118.4(2)
C10 C11 Si2 C15 . -62.2(3)
C26 C21 C22 C23 . 0.7(5)
N3 C21 C22 C23 . 179.8(3)
C21 C22 C23 C24 . -1.1(4)
C21 C22 C23 Si3 . 178.5(2)
C22 C23 C24 C25 . 0.4(5)
Si3 C23 C24 C25 . -179.2(2)
C23 C24 C25 C26 . 0.7(5)
C22 C21 C26 C25 . 0.4(5)
N3 C21 C26 C25 . -178.6(3)
C24 C25 C26 C21 . -1.1(5)
C24 C23 Si3 O3 . 45.4(3)
C22 C23 Si3 O3 . -134.2(2)
C24 C23 Si3 C27 . 166.0(3)
C22 C23 Si3 C27 . -13.6(3)
C24 C23 Si3 C28 . -68.8(3)
C22 C23 Si3 C28 . 111.6(3)
C22 C21 N3 N3 2_777 178.2(3)
C26 C21 N3 N3 2_777 -2.7(5)

_cod_database_fobs_code 2241888
